data_7160915
loop_
_publ_author_name
'Zhan, Xiangyu'
'You, Yong'
'Li, Cong'
'Du, Yunfei'
'Xiao, Dan'
'Xu, Lingzhi'
'Zhang, Shuoshuo'

_publ_section_title
;
 Preparation of Pseudocyclic I(III) Reagents and Their Application in
 Selective Oxidations
;
_journal_name_full 'Organic &amp; Biomolecular Chemistry'
_journal_paper_doi 10.1039/D5OB01641J
_journal_year 2025
_chemical_absolute_configuration ad
_chemical_formula_moiety 'C14 H13 I N O2, C F3 O3 S'
_chemical_formula_sum 'C15 H13 F3 I N O5 S'
_chemical_formula_weight 503.22
_space_group_crystal_system orthorhombic
_space_group_IT_number 43
_space_group_name_Hall 'F 2 -2d'
_space_group_name_H-M_alt 'F d d 2'
_atom_sites_solution_hydrogens mixed
_atom_sites_solution_primary dual
_audit_creation_date 2025-07-16
_audit_creation_method
;
Olex2 1.5
(compiled 2025.03.04 svn.red2d20d0 for OlexSys, GUI svn.r7188)
;
_audit_update_record
;
2025-08-16 deposited with the CCDC.	2025-12-04 downloaded from the CCDC.
;
_cell_angle_alpha 90
_cell_angle_beta 90
_cell_angle_gamma 90
_cell_formula_units_Z 16
_cell_length_a 30.5483(10)
_cell_length_b 19.5935(6)
_cell_length_c 11.6668(3)
_cell_measurement_reflns_used 11442
_cell_measurement_temperature 110.4(8)
_cell_measurement_theta_max 30.7230
_cell_measurement_theta_min 2.1310
_cell_volume 6983.1(4)
_computing_cell_refinement 'CrysAlisPro 1.171.42.102a (Rigaku OD, 2023)'
_computing_data_collection 'CrysAlisPro 1.171.42.102a (Rigaku OD, 2023)'
_computing_data_reduction 'CrysAlisPro 1.171.42.102a (Rigaku OD, 2023)'
_computing_molecular_graphics 'Olex2 1.5 (Dolomanov et al., 2009)'
_computing_publication_material 'Olex2 1.5 (Dolomanov et al., 2009)'
_computing_structure_refinement 'SHELXL 2019/3 (Sheldrick, 2015)'
_computing_structure_solution 'SHELXT 2018/2 (Sheldrick, 2018)'
_diffrn_ambient_environment N~2~
_diffrn_ambient_temperature 110.4(8)
_diffrn_detector 'Hybrid Pixel Array Detector'
_diffrn_detector_area_resol_mean 10.0000
_diffrn_detector_type HyPix
_diffrn_measured_fraction_theta_full 1.000
_diffrn_measured_fraction_theta_max 0.849
_diffrn_measurement_details
;
List of Runs (angles in degrees, time in seconds):

  # Type    Start    End  Width  t~exp~   \w     \q     \k     \f   Frames
#--------------------------------------------------------------------------
  1  \w    -77.00  -2.00   0.50    9.34    --   -6.68 -53.00 -48.00  150
  2  \w    -22.00  34.00   0.50    9.34    --    5.04 -99.00 -30.00  112
  3  \w    -22.00  25.00   0.50    9.34    --   -6.68 -99.00-180.00   94
  4  \w    -23.00  24.00   0.50    9.34    --   -6.68 -99.00  30.00   94
;
_diffrn_measurement_device 'four-circle diffractometer'
_diffrn_measurement_device_type 'XtaLAB Synergy, Single source at offset/far, HyPix'
_diffrn_measurement_method '\w scans'
_diffrn_orient_matrix_type 'CrysAlisPro convention (1999,Acta A55,543-557)'
_diffrn_orient_matrix_UB_11 0.0123090000
_diffrn_orient_matrix_UB_12 -0.0211375000
_diffrn_orient_matrix_UB_13 0.0373741000
_diffrn_orient_matrix_UB_21 0.0137963000
_diffrn_orient_matrix_UB_22 -0.0094631000
_diffrn_orient_matrix_UB_23 -0.0462538000
_diffrn_orient_matrix_UB_31 0.0140381000
_diffrn_orient_matrix_UB_32 0.0278216000
_diffrn_orient_matrix_UB_33 0.0126822000
_diffrn_radiation_monochromator mirror
_diffrn_radiation_probe x-ray
_diffrn_radiation_type 'Mo K\a'
_diffrn_radiation_wavelength 0.71073
_diffrn_reflns_av_R_equivalents 0.0212
_diffrn_reflns_av_unetI/netI 0.0225
_diffrn_reflns_Laue_measured_fraction_full 1.000
_diffrn_reflns_Laue_measured_fraction_max 0.849
_diffrn_reflns_limit_h_max 33
_diffrn_reflns_limit_h_min -42
_diffrn_reflns_limit_k_max 22
_diffrn_reflns_limit_k_min -26
_diffrn_reflns_limit_l_max 14
_diffrn_reflns_limit_l_min -14
_diffrn_reflns_number 12909
_diffrn_reflns_point_group_measured_fraction_full 0.970
_diffrn_reflns_point_group_measured_fraction_max 0.760
_diffrn_reflns_theta_full 25.242
_diffrn_reflns_theta_max 30.704
_diffrn_reflns_theta_min 2.138
_diffrn_source 'micro-focus sealed X-ray tube'
_diffrn_source_type 'PhotonJet (Mo) X-ray Source'
_exptl_absorpt_coefficient_mu 2.012
_exptl_absorpt_correction_T_max 1.00000
_exptl_absorpt_correction_T_min 0.79157
_exptl_absorpt_correction_type multi-scan
_exptl_absorpt_process_details
;
CrysAlisPro 1.171.42.102a (Rigaku Oxford Diffraction, 2023)
Empirical absorption correction using spherical harmonics,
implemented in SCALE3 ABSPACK scaling algorithm.
;
_exptl_crystal_colour colourless
_exptl_crystal_colour_primary colourless
_exptl_crystal_density_diffrn 1.915
_exptl_crystal_description plate
_exptl_crystal_F_000 3936
_exptl_crystal_size_max 0.13
_exptl_crystal_size_mid 0.13
_exptl_crystal_size_min 0.05
_refine_diff_density_max 0.817
_refine_diff_density_min -0.377
_refine_diff_density_rms 0.072
_refine_ls_abs_structure_details
;
 Flack x determined using 1561 quotients [(I+)-(I-)]/[(I+)+(I-)]
 (Parsons, Flack and Wagner, Acta Cryst. B69 (2013) 249-259).
;
_refine_ls_abs_structure_Flack -0.016(8)
_refine_ls_extinction_method none
_refine_ls_goodness_of_fit_ref 1.023
_refine_ls_hydrogen_treatment mixed
_refine_ls_matrix_type full
_refine_ls_number_parameters 240
_refine_ls_number_reflns 4128
_refine_ls_number_restraints 193
_refine_ls_restrained_S_all 1.003
_refine_ls_R_factor_all 0.0233
_refine_ls_R_factor_gt 0.0194
_refine_ls_shift/su_max 0.002
_refine_ls_shift/su_mean 0.000
_refine_ls_structure_factor_coef Fsqd
_refine_ls_weighting_details 'w=1/[\s^2^(Fo^2^)+(0.0215P)^2^+17.5349P] where P=(Fo^2^+2Fc^2^)/3'
_refine_ls_weighting_scheme calc
_refine_ls_wR_factor_gt 0.0440
_refine_ls_wR_factor_ref 0.0457
_reflns_Friedel_coverage 0.714
_reflns_Friedel_fraction_full 0.936
_reflns_Friedel_fraction_max 0.662
_reflns_number_gt 3815
_reflns_number_total 4128
_reflns_threshold_expression 'I > 2\s(I)'
_cod_data_source_file d5ob01641j2.cif
_cod_data_source_block zxy_100k_b_auto
_cod_database_code 7160915
_shelx_shelxl_version_number 2019/3
_shelx_space_group_comment
;
The symmetry employed for this shelxl refinement is uniquely defined
by the following loop, which should always be used as a source of
symmetry information in preference to the above space-group names.
They are only intended as comments.
;
_shelx_estimated_absorpt_t_max 0.906
_shelx_estimated_absorpt_t_min 0.780
_olex2_refinement_description
;
1. Restrained distances
 H11-O11
 0.9 with sigma of 0.02
2. Rigid body (RIGU) restrains
 All non-hydrogen atoms
 with sigma for 1-2 distances of 0.005 and sigma for 1-3 distances of 0.005
3.a Aromatic/amide H refined with riding coordinates:
 C7(H7), C32(H32), C36(H36), C4(H4), C8(H8), C12(H12), C18(H18), C5(H5), C9(H9)
3.b Idealised Me refined as rotating group:
 C35(H35A,H35B,H35C)
;
_olex2_submission_special_instructions 'No special instructions were received'
_oxdiff_exptl_absorpt_empirical_details
;
Empirical correction (ABSPACK) includes:
- Absorption correction using spherical harmonics
- Frame scaling
;
_oxdiff_exptl_absorpt_empirical_full_max 1.175
_oxdiff_exptl_absorpt_empirical_full_min 0.864

loop_
_space_group_symop_operation_xyz
'x, y, z'
'-x, -y, z'
'x+1/4, -y+1/4, z+1/4'
'-x+1/4, y+1/4, z+1/4'
'x, y+1/2, z+1/2'
'-x, -y+1/2, z+1/2'
'x+1/4, -y+3/4, z+3/4'
'-x+1/4, y+3/4, z+3/4'
'x+1/2, y, z+1/2'
'-x+1/2, -y, z+1/2'
'x+3/4, -y+1/4, z+3/4'
'-x+3/4, y+1/4, z+3/4'
'x+1/2, y+1/2, z'
'-x+1/2, -y+1/2, z'
'x+3/4, -y+3/4, z+1/4'
'-x+3/4, y+3/4, z+1/4'

loop_
_atom_site_label
_atom_site_type_symbol
_atom_site_fract_x
_atom_site_fract_y
_atom_site_fract_z
_atom_site_U_iso_or_equiv
_atom_site_adp_type
_atom_site_occupancy
_atom_site_site_symmetry_order
_atom_site_calc_flag
_atom_site_refinement_flags_posn
_atom_site_refinement_flags_adp
_atom_site_refinement_flags_occupancy
_atom_site_disorder_assembly
_atom_site_disorder_group
I27 I 0.52111(2) 0.37558(2) 0.69822(3) 0.01902(6) Uani 1 1 d . . . . .
S26 S 0.55060(3) 0.17301(4) 0.48254(8) 0.02343(19) Uani 1 1 d . . . . .
O11 O 0.48835(10) 0.29269(14) 0.6604(2) 0.0283(6) Uani 1 1 d D . . . .
O28 O 0.55792(8) 0.47625(12) 0.6979(2) 0.0233(5) Uani 1 1 d . . . . .
F43 F 0.55390(10) 0.04229(12) 0.4377(2) 0.0476(7) Uani 1 1 d . . . . .
O25 O 0.58611(11) 0.18602(15) 0.4064(3) 0.0380(7) Uani 1 1 d . . . . .
O29 O 0.50799(10) 0.17301(16) 0.4307(3) 0.0362(7) Uani 1 1 d . . . . .
O42 O 0.55243(11) 0.20933(14) 0.5906(2) 0.0342(7) Uani 1 1 d . . . . .
N13 N 0.59671(10) 0.55090(15) 0.5962(3) 0.0211(6) Uani 1 1 d . . . . .
F3 F 0.53102(18) 0.06678(15) 0.6048(3) 0.1007(18) Uani 1 1 d . . . . .
C7 C 0.64856(11) 0.54679(17) 0.4359(3) 0.0207(7) Uani 1 1 d . . . . .
H7 H 0.660357 0.505443 0.465130 0.025 Uiso 1 1 calc R U . . .
F30 F 0.59863(16) 0.07551(19) 0.5655(4) 0.0925(16) Uani 1 1 d . . . . .
C32 C 0.55576(12) 0.47867(17) 0.3829(3) 0.0200(7) Uani 1 1 d . . . . .
H32 H 0.569375 0.520469 0.362141 0.024 Uiso 1 1 calc R U . . .
C34 C 0.53066(12) 0.39974(18) 0.5246(3) 0.0174(7) Uani 1 1 d . . . . .
C36 C 0.61473(15) 0.6694(2) 0.3530(4) 0.0338(9) Uani 1 1 d . . . . .
H36 H 0.603486 0.711295 0.324611 0.041 Uiso 1 1 calc R U . . .
C4 C 0.53915(12) 0.43646(19) 0.2986(3) 0.0214(7) Uani 1 1 d . . . . .
H4 H 0.541555 0.449548 0.220433 0.026 Uiso 1 1 calc R U . . .
C8 C 0.59845(12) 0.64211(18) 0.4542(4) 0.0275(8) Uani 1 1 d . . . . .
H8 H 0.576464 0.665440 0.496430 0.033 Uiso 1 1 calc R U . . .
C1 C 0.55270(12) 0.46040(17) 0.4990(3) 0.0175(7) Uani 1 1 d . . . . .
C12 C 0.51415(11) 0.35619(18) 0.4405(3) 0.0202(7) Uani 1 1 d . . . . .
H12 H 0.499987 0.314717 0.460642 0.024 Uiso 1 1 calc R U . . .
C16 C 0.61495(11) 0.57987(18) 0.4928(3) 0.0201(7) Uani 1 1 d . . . . .
C18 C 0.66474(13) 0.5750(2) 0.3354(4) 0.0270(8) Uani 1 1 d . . . . .
H18 H 0.687773 0.552934 0.295194 0.032 Uiso 1 1 calc R U . . .
C35 C 0.61152(13) 0.5815(2) 0.7052(4) 0.0290(8) Uani 1 1 d . . . . .
H35A H 0.625794 0.546470 0.752154 0.043 Uiso 1 1 calc R U . . .
H35B H 0.586257 0.599956 0.746655 0.043 Uiso 1 1 calc R U . . .
H35C H 0.632346 0.618312 0.689193 0.043 Uiso 1 1 calc R U . . .
C39 C 0.57008(11) 0.49766(17) 0.6010(3) 0.0185(7) Uani 1 1 d . . . . .
C5 C 0.51901(12) 0.37521(17) 0.3266(3) 0.0203(7) Uani 1 1 d . . . . .
H5 H 0.508505 0.346148 0.267489 0.024 Uiso 1 1 calc R U . . .
C9 C 0.64735(15) 0.6355(2) 0.2935(4) 0.0337(10) Uani 1 1 d . . . . .
H9 H 0.657907 0.653799 0.223298 0.040 Uiso 1 1 calc R U . . .
C21 C 0.5584(2) 0.0846(2) 0.5255(4) 0.0423(12) Uani 1 1 d . . . . .
H11 H 0.5076(14) 0.263(2) 0.636(4) 0.045(15) Uiso 1 1 d D . . . .

loop_
_atom_site_aniso_label
_atom_site_aniso_U_11
_atom_site_aniso_U_22
_atom_site_aniso_U_33
_atom_site_aniso_U_23
_atom_site_aniso_U_13
_atom_site_aniso_U_12
I27 0.02081(9) 0.01593(9) 0.02032(10) -0.00167(8) 0.00456(8) -0.00165(8)
S26 0.0358(5) 0.0159(4) 0.0186(4) -0.0022(3) 0.0014(4) 0.0008(4)
O11 0.0341(16) 0.0201(13) 0.0309(15) -0.0035(11) 0.0084(12) -0.0096(11)
O28 0.0276(13) 0.0202(12) 0.0221(12) -0.0071(11) 0.0057(12) -0.0079(9)
F43 0.087(2) 0.0181(11) 0.0375(15) -0.0067(10) 0.0194(16) -0.0045(12)
O25 0.0446(19) 0.0288(15) 0.0405(18) -0.0057(13) 0.0114(14) -0.0101(13)
O29 0.0347(16) 0.0400(16) 0.0339(17) -0.0102(14) -0.0059(14) 0.0040(13)
O42 0.056(2) 0.0232(14) 0.0236(15) -0.0094(11) -0.0085(13) 0.0084(13)
N13 0.0188(15) 0.0204(15) 0.0239(16) -0.0045(12) 0.0025(12) -0.0033(12)
F3 0.212(5) 0.0275(16) 0.062(2) 0.0126(15) 0.088(3) 0.006(2)
C7 0.0186(16) 0.0179(15) 0.0255(19) -0.0016(14) -0.0003(14) -0.0009(12)
F30 0.134(4) 0.050(2) 0.093(3) -0.013(2) -0.057(3) 0.049(2)
C32 0.0187(17) 0.0154(16) 0.0259(19) 0.0019(13) -0.0003(14) -0.0004(13)
C34 0.0188(17) 0.0150(16) 0.0182(17) -0.0008(13) 0.0014(13) 0.0023(12)
C36 0.035(2) 0.0210(19) 0.045(3) 0.0103(17) -0.0128(19) -0.0052(16)
C4 0.0205(18) 0.0219(18) 0.0218(19) 0.0002(13) 0.0004(14) 0.0010(14)
C8 0.0211(17) 0.0177(16) 0.044(2) -0.0011(18) -0.0016(19) -0.0001(12)
C1 0.0158(16) 0.0130(15) 0.0236(18) -0.0024(12) 0.0005(13) 0.0016(12)
C12 0.0200(15) 0.0164(15) 0.0242(18) -0.0011(14) 0.0030(15) -0.0009(12)
C16 0.0164(16) 0.0174(16) 0.0267(19) -0.0016(14) 0.0006(14) -0.0054(12)
C18 0.025(2) 0.028(2) 0.028(2) -0.0040(16) 0.0014(16) -0.0046(15)
C35 0.0297(19) 0.0289(19) 0.028(2) -0.0103(18) 0.0027(18) -0.0122(15)
C39 0.0165(16) 0.0147(16) 0.0243(18) -0.0045(13) 0.0026(14) 0.0025(12)
C5 0.0215(18) 0.0154(16) 0.0239(19) -0.0059(13) -0.0014(14) -0.0006(13)
C9 0.041(3) 0.034(2) 0.026(2) 0.0080(17) -0.0028(17) -0.0160(18)
C21 0.079(4) 0.0180(19) 0.030(2) 0.0024(16) 0.013(2) 0.010(2)

loop_
_atom_type_symbol
_atom_type_description
_atom_type_scat_dispersion_real
_atom_type_scat_dispersion_imag
_atom_type_scat_source
C C 0.0033 0.0016 'International Tables Vol C Tables 4.2.6.8 and 6.1.1.4'
H H 0.0000 0.0000 'International Tables Vol C Tables 4.2.6.8 and 6.1.1.4'
F F 0.0171 0.0103 'International Tables Vol C Tables 4.2.6.8 and 6.1.1.4'
I I -0.4742 1.8119 'International Tables Vol C Tables 4.2.6.8 and 6.1.1.4'
N N 0.0061 0.0033 'International Tables Vol C Tables 4.2.6.8 and 6.1.1.4'
O O 0.0106 0.0060 'International Tables Vol C Tables 4.2.6.8 and 6.1.1.4'
S S 0.1246 0.1234 'International Tables Vol C Tables 4.2.6.8 and 6.1.1.4'

loop_
_geom_angle_atom_site_label_1
_geom_angle_atom_site_label_2
_geom_angle_atom_site_label_3
_geom_angle
_geom_angle_site_symmetry_1
_geom_angle_site_symmetry_3
_geom_angle_publ_flag
O11 I27 O28 166.76(11) . . ?
O11 I27 C34 92.33(13) . . ?
C34 I27 O28 74.58(12) . . ?
O25 S26 O29 115.3(2) . . ?
O25 S26 O42 115.15(19) . . ?
O25 S26 C21 104.0(2) . . ?
O29 S26 O42 113.68(19) . . ?
O29 S26 C21 103.6(2) . . ?
O42 S26 C21 102.89(19) . . ?
I27 O11 H11 106(4) . . ?
C39 O28 I27 115.8(2) . . ?
C16 N13 C35 116.2(3) . . ?
C39 N13 C16 125.5(3) . . ?
C39 N13 C35 118.2(3) . . ?
C16 C7 H7 120.6 . . ?
C16 C7 C18 118.9(3) . . ?
C18 C7 H7 120.6 . . ?
C4 C32 H32 119.7 . . ?
C4 C32 C1 120.7(3) . . ?
C1 C32 H32 119.7 . . ?
C1 C34 I27 117.7(3) . . ?
C12 C34 I27 119.3(3) . . ?
C12 C34 C1 123.0(3) . . ?
C8 C36 H36 120.0 . . ?
C9 C36 H36 120.0 . . ?
C9 C36 C8 120.0(4) . . ?
C32 C4 H4 119.6 . . ?
C32 C4 C5 120.9(4) . . ?
C5 C4 H4 119.6 . . ?
C36 C8 H8 120.6 . . ?
C36 C8 C16 118.8(4) . . ?
C16 C8 H8 120.6 . . ?
C32 C1 C39 128.3(3) . . ?
C34 C1 C32 117.0(3) . . ?
C34 C1 C39 114.6(3) . . ?
C34 C12 H12 121.0 . . ?
C5 C12 C34 118.0(3) . . ?
C5 C12 H12 121.0 . . ?
C7 C16 N13 120.2(3) . . ?
C7 C16 C8 121.5(4) . . ?
C8 C16 N13 118.3(3) . . ?
C7 C18 H18 119.9 . . ?
C9 C18 C7 120.1(4) . . ?
C9 C18 H18 119.9 . . ?
N13 C35 H35A 109.5 . . ?
N13 C35 H35B 109.5 . . ?
N13 C35 H35C 109.5 . . ?
H35A C35 H35B 109.5 . . ?
H35A C35 H35C 109.5 . . ?
H35B C35 H35C 109.5 . . ?
O28 C39 N13 118.7(3) . . ?
O28 C39 C1 116.5(3) . . ?
N13 C39 C1 124.8(3) . . ?
C4 C5 C12 120.3(3) . . ?
C4 C5 H5 119.8 . . ?
C12 C5 H5 119.8 . . ?
C36 C9 C18 120.5(4) . . ?
C36 C9 H9 119.7 . . ?
C18 C9 H9 119.7 . . ?
F43 C21 S26 111.7(3) . . ?
F43 C21 F30 106.5(4) . . ?
F3 C21 S26 111.7(3) . . ?
F3 C21 F43 108.5(4) . . ?
F3 C21 F30 108.0(5) . . ?
F30 C21 S26 110.2(4) . . ?

loop_
_geom_bond_atom_site_label_1
_geom_bond_atom_site_label_2
_geom_bond_distance
_geom_bond_site_symmetry_2
_geom_bond_publ_flag
I27 O11 1.958(3) . ?
I27 O28 2.270(2) . ?
I27 C34 2.101(4) . ?
S26 O25 1.425(3) . ?
S26 O29 1.435(3) . ?
S26 O42 1.449(3) . ?
S26 C21 1.819(4) . ?
O11 H11 0.87(3) . ?
O28 C39 1.263(5) . ?
F43 C21 1.325(5) . ?
N13 C16 1.445(5) . ?
N13 C35 1.477(5) . ?
N13 C39 1.324(5) . ?
F3 C21 1.295(6) . ?
C7 H7 0.9500 . ?
C7 C16 1.384(5) . ?
C7 C18 1.388(6) . ?
F30 C21 1.328(7) . ?
C32 H32 0.9500 . ?
C32 C4 1.382(5) . ?
C32 C1 1.404(5) . ?
C34 C1 1.398(5) . ?
C34 C12 1.394(5) . ?
C36 H36 0.9500 . ?
C36 C8 1.388(7) . ?
C36 C9 1.384(7) . ?
C4 H4 0.9500 . ?
C4 C5 1.388(5) . ?
C8 H8 0.9500 . ?
C8 C16 1.394(5) . ?
C1 C39 1.493(5) . ?
C12 H12 0.9500 . ?
C12 C5 1.389(6) . ?
C18 H18 0.9500 . ?
C18 C9 1.387(6) . ?
C35 H35A 0.9800 . ?
C35 H35B 0.9800 . ?
C35 H35C 0.9800 . ?
C5 H5 0.9500 . ?
C9 H9 0.9500 . ?

loop_
_geom_torsion_atom_site_label_1
_geom_torsion_atom_site_label_2
_geom_torsion_atom_site_label_3
_geom_torsion_atom_site_label_4
_geom_torsion
_geom_torsion_site_symmetry_1
_geom_torsion_site_symmetry_2
_geom_torsion_site_symmetry_3
_geom_torsion_site_symmetry_4
_geom_torsion_publ_flag
I27 O28 C39 N13 -170.9(2) . . . . ?
I27 O28 C39 C1 9.5(4) . . . . ?
I27 C34 C1 C32 -175.0(3) . . . . ?
I27 C34 C1 C39 5.0(4) . . . . ?
I27 C34 C12 C5 176.8(3) . . . . ?
O25 S26 C21 F43 -65.0(4) . . . . ?
O25 S26 C21 F3 173.3(4) . . . . ?
O25 S26 C21 F30 53.2(4) . . . . ?
O29 S26 C21 F43 55.9(4) . . . . ?
O29 S26 C21 F3 -65.8(5) . . . . ?
O29 S26 C21 F30 174.1(3) . . . . ?
O42 S26 C21 F43 174.6(4) . . . . ?
O42 S26 C21 F3 52.8(5) . . . . ?
O42 S26 C21 F30 -67.3(4) . . . . ?
C7 C18 C9 C36 2.0(6) . . . . ?
C32 C4 C5 C12 1.8(6) . . . . ?
C32 C1 C39 O28 170.2(4) . . . . ?
C32 C1 C39 N13 -9.4(6) . . . . ?
C34 C1 C39 O28 -9.7(5) . . . . ?
C34 C1 C39 N13 170.7(3) . . . . ?
C34 C12 C5 C4 -1.0(5) . . . . ?
C36 C8 C16 N13 -178.0(3) . . . . ?
C36 C8 C16 C7 3.4(6) . . . . ?
C4 C32 C1 C34 -2.7(5) . . . . ?
C4 C32 C1 C39 177.4(3) . . . . ?
C8 C36 C9 C18 -1.5(6) . . . . ?
C1 C32 C4 C5 0.1(6) . . . . ?
C1 C34 C12 C5 -1.7(5) . . . . ?
C12 C34 C1 C32 3.5(5) . . . . ?
C12 C34 C1 C39 -176.6(3) . . . . ?
C16 N13 C39 O28 177.4(3) . . . . ?
C16 N13 C39 C1 -3.0(5) . . . . ?
C16 C7 C18 C9 0.1(5) . . . . ?
C18 C7 C16 N13 178.5(3) . . . . ?
C18 C7 C16 C8 -2.8(5) . . . . ?
C35 N13 C16 C7 101.5(4) . . . . ?
C35 N13 C16 C8 -77.2(4) . . . . ?
C35 N13 C39 O28 1.3(5) . . . . ?
C35 N13 C39 C1 -179.1(3) . . . . ?
C39 N13 C16 C7 -74.7(5) . . . . ?
C39 N13 C16 C8 106.6(4) . . . . ?
C9 C36 C8 C16 -1.2(6) . . . . ?
